data_2010234
loop_
_publ_author_name
'Klinga, M.'
'Polamo, M.'
'Leskel\"a, M.'

_publ_section_title
;
 2,6-Bis(phenylamino)pyridine
;
_journal_issue 12
_journal_name_full 'Acta Crystallographica Section C'
_journal_page_first 2051
_journal_page_last 2054
_journal_paper_doi 10.1107/S0108270194005111
_journal_volume 50
_journal_year 1994
_chemical_formula_moiety 'C17 H15 N3'
_chemical_formula_sum 'C17 H15 N3'
_chemical_formula_weight 261.3
_space_group_IT_number 14
_symmetry_cell_setting monoclinic
_symmetry_space_group_name_Hall '-P 2yn'
_symmetry_space_group_name_H-M 'P 1 21/n 1'
_atom_type_scat_source 'SHELXTL/PC (Sheldrick, 1990)'
_cell_angle_alpha 90.
_cell_angle_beta 97.56(3)
_cell_angle_gamma 90.
_cell_formula_units_Z 8
_cell_length_a 16.283(3)
_cell_length_b 8.150(2)
_cell_length_c 20.697(4)
_cell_measurement_reflns_used 25
_cell_measurement_temperature 296
_cell_measurement_theta_max 15
_cell_measurement_theta_min 5
_cell_volume 2722.8(10)
_diffrn_measurement_device 'Rigaku AFC-7S'
_diffrn_measurement_method 2\q/\w
_diffrn_radiation_type MoK\a
_diffrn_radiation_wavelength 0.71073
_diffrn_reflns_av_R_equivalents 0.014
_diffrn_reflns_limit_h_max 15
_diffrn_reflns_limit_h_min 0
_diffrn_reflns_limit_k_max 9
_diffrn_reflns_limit_k_min 0
_diffrn_reflns_limit_l_max 24
_diffrn_reflns_limit_l_min -24
_diffrn_reflns_number 2809
_diffrn_reflns_theta_max 26.5
_diffrn_standards_decay_% <2
_diffrn_standards_interval_count 200
_diffrn_standards_number 3
_exptl_absorpt_coefficient_mu 0.077
_exptl_absorpt_correction_type none
_exptl_crystal_colour yellow
_exptl_crystal_density_diffrn 1.275
_exptl_crystal_description plate
_exptl_crystal_size_max 0.50
_exptl_crystal_size_mid 0.30
_exptl_crystal_size_min 0.15
_refine_diff_density_max 0.17
_refine_diff_density_min -0.25
_refine_ls_extinction_method none
_refine_ls_goodness_of_fit_obs 2.16
_refine_ls_number_parameters 325
_refine_ls_number_reflns 1277
_refine_ls_R_factor_obs 0.0542
_refine_ls_shift/esd_max 0.354
_refine_ls_structure_factor_coef F
_refine_ls_weighting_details 'w = 1/\s^2^(F)'
_refine_ls_weighting_scheme calc
_refine_ls_wR_factor_obs 0.0449
_reflns_number_observed 1277
_reflns_number_total 2624
_reflns_observed_criterion F>4\s(F)
_cod_data_source_file ab1155.cif
_cod_data_source_block ab1155_structure_1_of_1
_cod_depositor_comments
;
The following automatic conversions were performed:

'_refine_ls_weighting_scheme' value 'w = 1/\s^2^(F)' was changed to
'calc'. New tag '_refine_ls_weighting_details' was created. The value
of the new tag was set to 'w = 1/\s^2^(F)'.

Automatic conversion script
Id: cif_fix_values 3143 2015-03-26 13:38:13Z robertas 
;
_cod_original_cell_volume 2723.0(10)
_cod_original_sg_symbol_H-M 'P 21/n'
_cod_database_code 2010234

loop_
_symmetry_equiv_pos_as_xyz
x,y,z
1/2+x,1/2-y,1/2+z
-x,-y,-z
1/2-x,1/2+y,1/2-z

loop_
_atom_site_label
_atom_site_fract_x
_atom_site_fract_y
_atom_site_fract_z
_atom_site_U_iso_or_equiv
N(1) .9985(4) .2804(8) .3440(3) .040(3)
C(2) 1.0613(5) .2916(10) .3076(4) .040(4)
C(3) 1.0550(5) .2481(11) .2421(3) .049(4)
C(4) .9815(5) .1796(11) .2142(4) .049(4)
C(5) .9161(5) .1629(10) .2487(4) .046(4)
C(6) .9272(5) .2198(10) .3137(4) .041(4)
N(7) .8647(4) .2088(9) .3525(3) .049(3)
C(9) .7376(4) .0680(7) .3638(2) .049(4)
C(10) .6540 .0357 .3433 .064(5)
C(11) .6130 .1163 .2889 .065(5)
C(12) .6555 .2290 .2550 .061(4)
C(13) .7390 .2613 .2754 .050(4)
C(8) .7801 .1808 .3298 .043(4)
N(14) 1.1327(4) .3582(9) .3420(3) .051(3)
C(16) 1.2726(4) .4507(6) .3632(2) .047(4)
C(17) 1.3564 .4372 .3561 .051(4)
C(18) 1.3830 .3124 .3176 .058(4)
C(19) 1.3260 .2013 .2863 .059(4)
C(20) 1.2422 .2149 .2934 .049(4)
C(15) 1.2156 .3396 .3319 .044(4)
N(21) 1.1057(4) .7639(8) .4922(3) .043(3)
C(22) 1.0286(6) .7866(11) .4630(4) .052(4)
C(23) 1.0100(5) .8394(10) .3978(4) .052(4)
C(24) 1.0731(6) .8564(11) .3620(4) .054(4)
C(25) 1.1534(6) .8262(10) .3887(4) .049(4)
C(26) 1.1681(5) .7850(10) .4555(4) .044(4)
N(27) 1.2454(5) .7549(10) .4903(3) .056(3)
C(29) 1.3452(4) .8935(7) .4275(3) .051(4)
C(30) 1.4274 .9154 .4171 .063(4)
C(31) 1.4905 .8303 .4553 .065(4)
C(32) 1.4713 .7235 .5038 .067(5)
C(33) 1.3891 .7016 .5141 .059(4)
C(28) 1.3260 .7866 .4760 .047(4)
N(34) .9681(4) .7545(10) .5024(3) .060(3)
C(36) .8237(5) .7902(6) .5122(2) .050(4)
C(37) .7402 .7592 .4910 .058(4)
C(38) .7177 .6608 .4364 .063(4)
C(39) .7786 .5934 .4029 .055(4)
C(40) .8621 .6244 .4241 .054(4)
C(35) .8846 .7228 .4787 .045(4)
H(3) 1.1001 .2652 .2173 .080
H(4) .9761 .1430 .1698 .080
H(5) .8648 .1145 .2296 .080
H(7) .875(5) .224(10) .3960(7) .080
H(9) .7658 .0126 .4012 .080
H(10) .6248 -.0419 .3667 .080
H(11) .5555 .0941 .2749 .080
H(12) .6273 .2845 .2176 .080
H(13) .7683 .3389 .2521 .080
H(14) 1.122(5) .415(9) .377(2) .080
H(16) 1.2543 .5366 .3897 .080
H(17) 1.3956 .5137 .3776 .080
H(18) 1.4407 .3031 .3127 .080
H(19) 1.3443 .1155 .2598 .080
H(20) 1.2029 .1384 .2719 .080
H(23) .9540 .8625 .3793 .080
H(24) 1.0616 .8900 .3173 .080
H(25) 1.1980 .8328 .3628 .080
H(27) 1.247(5) .706(9) .5294(18) .080
H(29) 1.3018 .9520 .4012 .080
H(30) 1.4406 .9889 .3838 .080
H(31) 1.5471 .8454 .4482 .080
H(32) 1.5148 .6650 .5301 .080
H(33) 1.3759 .6280 .5475 .080
H(34) .984(5) .744(10) .5455(7) .080
H(36) .8392 .8579 .5498 .080
H(37) .6983 .8056 .5140 .080
H(38) .6602 .6395 .4218 .080
H(39) .7631 .5257 .3654 .080
H(40) .9040 .5780 .4011 .080

loop_
_geom_angle_atom_site_label_1
_geom_angle_atom_site_label_2
_geom_angle_atom_site_label_3
_geom_angle
_geom_angle_publ_flag
C(2) N(1) C(6) 115.9(6) yes
N(1) C(2) C(3) 124.1(7) yes
N(1) C(2) N(14) 112.6(7) yes
C(3) C(2) N(14) 123.2(8) yes
C(2) C(3) C(4) 117.5(8) yes
C(3) C(4) C(5) 121.1(7) yes
C(4) C(5) C(6) 117.1(7) yes
N(1) C(6) C(5) 124.1(8) yes
N(1) C(6) N(7) 114.3(7) yes
C(5) C(6) N(7) 121.4(7) yes
C(6) N(7) C(8) 125.3(6) yes
N(7) C(8) C(9) 117.7(3) yes
N(7) C(8) C(13) 122.3(3) yes
C(2) N(14) C(15) 129.6(6) yes
N(14) C(15) C(16) 117.1(3) yes
N(14) C(15) C(20) 122.9(3) yes
C(22) N(21) C(26) 117.2(7) yes
N(21) C(22) C(23) 123.2(8) yes
N(21) C(22) N(34) 114.0(7) yes
C(23) C(22) N(34) 122.8(8) yes
C(22) C(23) C(24) 118.2(8) yes
C(23) C(24) C(25) 120.9(7) yes
C(24) C(25) C(26) 117.8(8) yes
N(21) C(26) C(25) 122.4(8) yes
N(21) C(26) N(27) 112.4(7) yes
C(25) C(26) N(27) 125.1(8) yes
C(26) N(27) C(28) 131.7(7) yes
N(27) C(28) C(29) 124.7(4) yes
N(27) C(28) C(33) 115.3(4) yes
C(22) N(34) C(35) 124.0(6) yes
N(34) C(35) C(36) 118.2(4) yes
N(34) C(35) C(40) 121.8(4) yes
C(2) C(3) H(3) 121.3(5) no
C(3) C(4) H(4) 119.5(5) no
H(4) C(4) C(5) 119.4(4) no
C(4) C(5) H(5) 121.5(4) no
H(5) C(5) C(6) 121.5(5) no
C(6) N(7) H(7) 121.(5) no
H(7) N(7) C(8) 113.(5) no
C(10) C(9) C(8) 120.0 no
C(10) C(9) H(9) 120.0 no
C(8) C(9) H(9) 120.0 no
C(9) C(10) C(11) 120.0 no
C(9) C(10) H(10) 120.0 no
C(11) C(10) H(10) 120.0 no
C(10) C(11) C(12) 120.0 no
C(10) C(11) H(11) 120.0 no
C(12) C(11) H(11) 120.0 no
C(11) C(12) C(13) 120.0 no
C(11) C(12) H(12) 120.0 no
C(13) C(12) H(12) 120.0 no
C(12) C(13) C(8) 120.0 no
C(12) C(13) H(13) 120.0 no
C(8) C(13) H(13) 120.0 no
C(9) C(8) C(13) 120.0 no
C(2) N(14) H(14) 112.(5) no
H(14) N(14) C(15) 118.(5) no
C(17) C(16) C(15) 120.0 no
C(17) C(16) H(16) 120.0 no
C(15) C(16) H(16) 120.0 no
C(16) C(17) C(18) 120.0 no
C(16) C(17) H(17) 120.0 no
C(18) C(17) H(17) 120.0 no
C(17) C(18) C(19) 120.0 no
C(17) C(18) H(18) 120.0 no
C(19) C(18) H(18) 120.0 no
C(18) C(19) C(20) 120.0 no
C(18) C(19) H(19) 120.0 no
C(20) C(19) H(19) 120.0 no
C(19) C(20) C(15) 120.0 no
C(19) C(20) H(20) 120.0 no
C(15) C(20) H(20) 120.0 no
C(16) C(15) C(20) 120.0 no
C(22) C(23) H(23) 121.0(5) no
H(23) C(23) C(24) 120.9(5) no
C(23) C(24) H(24) 119.5(5) no
H(24) C(24) C(25) 119.5(5) no
C(24) C(25) H(25) 121.1(5) no
H(25) C(25) C(26) 121.1(5) no
C(26) N(27) H(27) 117.(5) no
H(27) N(27) C(28) 111.(5) no
C(30) C(29) C(28) 120.0 no
C(30) C(29) H(29) 120.0 no
C(28) C(29) H(29) 120.0 no
C(29) C(30) C(31) 120.0 no
C(29) C(30) H(30) 120.0 no
C(31) C(30) H(30) 120.0 no
C(30) C(31) C(32) 120.0 no
C(30) C(31) H(31) 120.0 no
C(32) C(31) H(31) 120.0 no
C(31) C(32) C(33) 120.0 no
C(31) C(32) H(32) 120.0 no
C(33) C(32) H(32) 120.0 no
C(32) C(33) C(28) 120.0 no
C(32) C(33) H(33) 120.0 no
C(28) C(33) H(33) 120.0 no
C(29) C(28) C(33) 120.0 no
C(22) N(34) H(34) 118.(5) no
H(34) N(34) C(35) 118.(5) no
C(37) C(36) C(35) 120.0 no
C(37) C(36) H(36) 120.0 no
C(35) C(36) H(36) 120.0 no
C(36) C(37) C(38) 120.0 no
C(36) C(37) H(37) 120.0 no
C(38) C(37) H(37) 120.0 no
C(37) C(38) C(39) 120.0 no
C(37) C(38) H(38) 120.0 no
C(39) C(38) H(38) 120.0 no
C(38) C(39) C(40) 120.0 no
C(38) C(39) H(39) 120.0 no
C(40) C(39) H(39) 120.0 no
C(39) C(40) C(35) 120.0 no
C(39) C(40) H(40) 120.0 no
C(35) C(40) H(40) 120.0 no
C(36) C(35) C(40) 120.0 no

loop_
_geom_bond_atom_site_label_1
_geom_bond_atom_site_label_2
_geom_bond_site_symmetry_1
_geom_bond_site_symmetry_2
_geom_bond_distance
_geom_bond_publ_flag
N(1) C(2) . . 1.352(11) yes
N(1) C(6) . . 1.339(10) yes
C(2) C(3) . . 1.393(11) yes
C(2) N(14) . . 1.391(11) yes
C(3) C(4) . . 1.376(12) yes
C(4) C(5) . . 1.365(12) yes
C(5) C(6) . . 1.413(11) yes
C(6) N(7) . . 1.379(11) yes
N(7) C(8) . . 1.415(10) yes
N(14) C(15) . . 1.400(10) yes
N(21) C(22) . . 1.333(11) yes
N(21) C(26) . . 1.357(11) yes
C(22) C(23) . . 1.411(11) yes
C(22) N(34) . . 1.385(12) yes
C(23) C(24) . . 1.350(13) yes
C(24) C(25) . . 1.373(12) yes
C(25) C(26) . . 1.412(11) yes
C(26) N(27) . . 1.388(11) yes
N(27) C(28) . . 1.407(10) yes
N(34) C(35) . . 1.406(10) yes
C(3) H(3) . . 0.960 no
C(4) H(4) . . 0.960 no
C(5) H(5) . . 0.960 no
N(7) H(7) . . 0.900(17) no
C(9) C(10) . . 1.395 no
C(9) C(8) . . 1.395 no
C(9) H(9) . . 0.960 no
C(10) C(11) . . 1.395 no
C(10) H(10) . . 0.960 no
C(11) C(12) . . 1.395 no
C(11) H(11) . . 0.960 no
C(12) C(13) . . 1.395 no
C(12) H(12) . . 0.960 no
C(13) C(8) . . 1.395 no
C(13) H(13) . . 0.960 no
N(14) H(14) . . 0.90(6) no
C(16) C(17) . . 1.395 no
C(16) C(15) . . 1.395 no
C(16) H(16) . . 0.960 no
C(17) C(18) . . 1.395 no
C(17) H(17) . . 0.960 no
C(18) C(19) . . 1.395 no
C(18) H(18) . . 0.960 no
C(19) C(20) . . 1.395 no
C(19) H(19) . . 0.960 no
C(20) C(15) . . 1.395 no
C(20) H(20) . . 0.960 no
C(23) H(23) . . 0.960 no
C(24) H(24) . . 0.960 no
C(25) H(25) . . 0.960 no
N(27) H(27) . . 0.90(5) no
C(29) C(30) . . 1.395 no
C(29) C(28) . . 1.395 no
C(29) H(29) . . 0.960 no
C(30) C(31) . . 1.395 no
C(30) H(30) . . 0.960 no
C(31) C(32) . . 1.395 no
C(31) H(31) . . 0.960 no
C(32) C(33) . . 1.395 no
C(32) H(32) . . 0.960 no
C(33) C(28) . . 1.395 no
C(33) H(33) . . 0.960 no
N(34) H(34) . . 0.90(2) no
C(36) C(37) . . 1.395 no
C(36) C(35) . . 1.395 no
C(36) H(36) . . 0.960 no
C(37) C(38) . . 1.395 no
C(37) H(37) . . 0.960 no
C(38) C(39) . . 1.395 no
C(38) H(38) . . 0.960 no
C(39) C(40) . . 1.395 no
C(39) H(39) . . 0.960 no
C(40) C(35) . . 1.395 no
C(40) H(40) . . 0.960 no
